data_1518084
loop_
_publ_author_name
'Mallow, Ole'
'Khanfar, Monther A.'
'Malischewski, Moritz'
'Finke, Pamela'
'Hesse, Malte'
'Lork, Enno'
'Augenstein, Timo'
'Breher, Frank'
'Harmer, Jeffrey R.'
'Vasilieva, Nadezhda V.'
'Zibarev, Andrey'
'Bogomyakov, Artem S.'
'Seppelt, Konrad'
'Beckmann, Jens'

_publ_section_title
;
 Diaryldichalcogenide radical cations
;
_journal_issue 1
_journal_name_full 'Chem. Sci.'
_journal_page_first 497
_journal_paper_doi 10.1039/C4SC02964J
_journal_volume 6
_journal_year 2015
_chemical_formula_sum 'C12 F21 S2 Sb2'
_chemical_formula_weight 850.74
_chemical_name_systematic
; 
 ? 
;
_space_group_IT_number 14
_symmetry_cell_setting monoclinic
_symmetry_space_group_name_Hall '-P 2yn'
_symmetry_space_group_name_H-M 'P 1 21/n 1'
_atom_sites_solution_hydrogens geom
_atom_sites_solution_primary direct
_atom_sites_solution_secondary difmap
_audit_creation_method SHELXL-97
_cell_angle_alpha 90.00
_cell_angle_beta 97.662(14)
_cell_angle_gamma 90.00
_cell_formula_units_Z 4
_cell_length_a 12.029(4)
_cell_length_b 12.276(6)
_cell_length_c 14.440(7)
_cell_measurement_reflns_used 999
_cell_measurement_temperature 130
_cell_measurement_theta_max 18.00
_cell_measurement_theta_min 2.00
_cell_volume 2113.3(16)
_computing_structure_refinement 'SHELXL-97 (Sheldrick, 1997)'
_computing_structure_solution 'SHELXS-97 (Sheldrick, 1990)'
_diffrn_ambient_temperature 130
_diffrn_measured_fraction_theta_full 0.990
_diffrn_measured_fraction_theta_max 0.990
_diffrn_measurement_device_type Bruker_CCD_area_detector
_diffrn_measurement_method phi_and_omega_scans
_diffrn_radiation_monochromator graphite
_diffrn_radiation_source 'fine-focus sealed tube'
_diffrn_radiation_type MoK\a
_diffrn_radiation_wavelength 0.71073
_diffrn_reflns_av_R_equivalents 0.0000
_diffrn_reflns_av_sigmaI/netI 0.0393
_diffrn_reflns_limit_h_max 14
_diffrn_reflns_limit_h_min -14
_diffrn_reflns_limit_k_max 15
_diffrn_reflns_limit_k_min -15
_diffrn_reflns_limit_l_max 17
_diffrn_reflns_limit_l_min -1
_diffrn_reflns_number 4165
_diffrn_reflns_theta_full 26.13
_diffrn_reflns_theta_max 26.13
_diffrn_reflns_theta_min 2.07
_diffrn_standards_decay_% none
_exptl_absorpt_coefficient_mu 2.938
_exptl_absorpt_correction_T_max 1.000
_exptl_absorpt_correction_T_min 0.691
_exptl_absorpt_correction_type multi-scan
_exptl_absorpt_process_details Bruker_NT_Software_Reference_Manual
_exptl_crystal_colour black
_exptl_crystal_density_diffrn 2.674
_exptl_crystal_density_method 'not measured'
_exptl_crystal_description needle
_exptl_crystal_F_000 1580
_exptl_crystal_size_max 0.2
_exptl_crystal_size_mid 0.05
_exptl_crystal_size_min 0.02
_refine_diff_density_max 1.229
_refine_diff_density_min -1.138
_refine_diff_density_rms 0.166
_refine_ls_extinction_method none
_refine_ls_goodness_of_fit_ref 1.037
_refine_ls_hydrogen_treatment none
_refine_ls_matrix_type full
_refine_ls_number_parameters 335
_refine_ls_number_reflns 4165
_refine_ls_number_restraints 0
_refine_ls_restrained_S_all 1.037
_refine_ls_R_factor_all 0.0820
_refine_ls_R_factor_gt 0.0469
_refine_ls_shift/su_max 0.000
_refine_ls_shift/su_mean 0.000
_refine_ls_structure_factor_coef Fsqd
_refine_ls_weighting_details 'calc w=1/[\s^2^(Fo^2^)+(0.0543P)^2^+18.3290P] where P=(Fo^2^+2Fc^2^)/3'
_refine_ls_weighting_scheme calc
_refine_ls_wR_factor_gt 0.1160
_refine_ls_wR_factor_ref 0.1395
_reflns_number_gt 2858
_reflns_number_total 4165
_reflns_threshold_expression >2sigma(I)
_cod_data_source_file c4sc02964j2.cif
_cod_data_source_block shelxl
_cod_depositor_comments 'Adding full bibliography for 1518079--1518084.cif.'
_cod_original_sg_symbol_H-M P2(1)/n
_cod_database_code 1518084

loop_
_symmetry_equiv_pos_as_xyz
'x, y, z'
'-x+1/2, y+1/2, -z+1/2'
'-x, -y, -z'
'x-1/2, -y-1/2, z-1/2'

loop_
_atom_site_label
_atom_site_type_symbol
_atom_site_fract_x
_atom_site_fract_y
_atom_site_fract_z
_atom_site_U_iso_or_equiv
_atom_site_adp_type
_atom_site_occupancy
_atom_site_symmetry_multiplicity
_atom_site_calc_flag
F12 F 0.9667(5) 0.4316(5) 0.1256(4) 0.0550(15) Uani 1 1 d
F15 F 0.8106(6) 0.2935(5) 0.1520(5) 0.0696(19) Uani 1 1 d
F13 F 1.1041(5) 0.2724(5) 0.1165(5) 0.0630(18) Uani 1 1 d
F18 F 1.0602(6) 0.4319(5) 0.3886(6) 0.080(2) Uani 1 1 d
F17 F 0.9095(7) 0.2891(5) 0.4158(7) 0.094(3) Uani 1 1 d
F16 F 0.9956(7) 0.2916(8) 0.2610(4) 0.094(3) Uani 1 1 d
F19 F 1.1921(5) 0.2741(6) 0.3521(8) 0.103(3) Uani 1 1 d
F14 F 0.9489(6) 0.1324(5) 0.1388(5) 0.0654(19) Uani 1 1 d
F11 F 0.9113(7) 0.2787(6) -0.0034(4) 0.084(3) Uani 1 1 d
Sb1 Sb 0.95345(5) 0.28181(5) 0.12274(4) 0.03384(19) Uani 1 1 d
Sb2 Sb 1.05524(6) 0.28312(5) 0.39424(4) 0.0379(2) Uani 1 1 d
S1 S 0.77789(19) 0.49722(19) -0.07074(15) 0.0335(5) Uani 1 1 d
S2 S 0.6831(2) 0.6092(2) -0.01589(16) 0.0388(5) Uani 1 1 d
F20 F 1.0406(5) 0.1332(5) 0.3789(4) 0.0565(16) Uani 1 1 d
F6 F 0.8694(5) 0.7178(5) 0.1050(4) 0.0487(14) Uani 1 1 d
F1 F 0.5938(5) 0.6288(4) -0.1978(4) 0.0446(13) Uani 1 1 d
F5 F 0.8817(4) 0.3670(4) -0.1932(3) 0.0431(13) Uani 1 1 d
F10 F 0.5991(5) 0.4424(4) 0.1046(4) 0.0462(13) Uani 1 1 d
C15 C 0.7976(7) 0.4245(7) -0.2404(6) 0.033(2) Uani 1 1 d
C25 C 0.6795(7) 0.5011(7) 0.1501(6) 0.034(2) Uani 1 1 d
C21 C 0.8172(8) 0.6427(7) 0.1493(6) 0.034(2) Uani 1 1 d
C20 C 0.7337(7) 0.5815(7) 0.1021(6) 0.0297(19) Uani 1 1 d
C11 C 0.6528(7) 0.5586(7) -0.2409(6) 0.0321(19) Uani 1 1 d
F2 F 0.5449(5) 0.6037(5) -0.3827(4) 0.0555(16) Uani 1 1 d
F8 F 0.8213(5) 0.5375(5) 0.3815(4) 0.0567(16) Uani 1 1 d
F4 F 0.8322(5) 0.3440(5) -0.3803(4) 0.0458(14) Uani 1 1 d
F7 F 0.9284(5) 0.6890(5) 0.2900(4) 0.0568(16) Uani 1 1 d
F9 F 0.6582(6) 0.4138(5) 0.2899(4) 0.0599(17) Uani 1 1 d
C10 C 0.7392(7) 0.4976(7) -0.1903(6) 0.0301(18) Uani 1 1 d
C13 C 0.6876(8) 0.4728(8) -0.3827(6) 0.038(2) Uani 1 1 d
F21 F 1.1144(14) 0.2697(9) 0.5159(6) 0.174(6) Uani 1 1 d
C14 C 0.7753(8) 0.4128(7) -0.3335(6) 0.035(2) Uani 1 1 d
C24 C 0.7091(8) 0.4891(7) 0.2429(6) 0.038(2) Uani 1 1 d
C22 C 0.8468(7) 0.6301(8) 0.2440(6) 0.038(2) Uani 1 1 d
C23 C 0.7924(8) 0.5511(8) 0.2908(6) 0.039(2) Uani 1 1 d
C12 C 0.6267(8) 0.5449(8) -0.3361(6) 0.036(2) Uani 1 1 d
F3 F 0.6628(5) 0.4614(5) -0.4731(4) 0.0537(15) Uani 1 1 d

loop_
_atom_site_aniso_label
_atom_site_aniso_U_11
_atom_site_aniso_U_22
_atom_site_aniso_U_33
_atom_site_aniso_U_23
_atom_site_aniso_U_13
_atom_site_aniso_U_12
F12 0.059(4) 0.031(3) 0.077(4) 0.002(3) 0.016(3) 0.009(3)
F15 0.054(4) 0.054(4) 0.106(5) -0.005(4) 0.028(4) 0.006(3)
F13 0.044(3) 0.056(4) 0.093(5) 0.020(4) 0.025(3) 0.008(3)
F18 0.077(5) 0.036(4) 0.133(7) 0.002(4) 0.044(5) -0.023(3)
F17 0.087(5) 0.045(4) 0.170(8) -0.014(5) 0.095(6) -0.017(4)
F16 0.125(8) 0.118(7) 0.032(3) 0.007(4) -0.010(4) 0.017(5)
F19 0.025(3) 0.055(4) 0.231(11) 0.014(6) 0.019(5) -0.004(3)
F14 0.061(4) 0.032(3) 0.109(5) 0.017(3) 0.030(4) 0.006(3)
F11 0.124(7) 0.093(6) 0.032(3) -0.012(3) -0.001(4) 0.049(5)
Sb1 0.0349(3) 0.0325(3) 0.0351(3) 0.0043(3) 0.0083(2) 0.0100(3)
Sb2 0.0460(4) 0.0312(3) 0.0364(3) -0.0003(3) 0.0050(3) -0.0114(3)
S1 0.0344(12) 0.0351(12) 0.0312(10) -0.0028(9) 0.0051(9) 0.0087(10)
S2 0.0461(14) 0.0360(12) 0.0361(11) 0.0000(10) 0.0121(10) 0.0152(11)
F20 0.059(4) 0.038(3) 0.074(4) 0.001(3) 0.012(3) -0.006(3)
F6 0.053(3) 0.045(3) 0.054(3) -0.006(3) 0.026(3) -0.018(3)
F1 0.049(3) 0.039(3) 0.045(3) 0.000(2) 0.006(3) 0.018(3)
F5 0.043(3) 0.047(3) 0.039(3) -0.008(2) 0.005(2) 0.019(3)
F10 0.047(3) 0.039(3) 0.053(3) -0.008(3) 0.007(3) -0.011(3)
C15 0.032(5) 0.032(5) 0.039(5) 0.003(4) 0.011(4) -0.003(4)
C25 0.030(5) 0.031(5) 0.043(5) -0.006(4) 0.014(4) 0.004(4)
C21 0.037(5) 0.023(4) 0.044(5) -0.004(4) 0.015(4) 0.000(4)
C20 0.040(5) 0.021(4) 0.030(4) 0.001(3) 0.014(4) 0.004(4)
C11 0.030(5) 0.026(4) 0.041(5) 0.006(4) 0.006(4) 0.002(4)
F2 0.061(4) 0.055(4) 0.048(3) 0.016(3) -0.001(3) 0.010(3)
F8 0.072(4) 0.059(4) 0.040(3) -0.002(3) 0.006(3) -0.002(3)
F4 0.047(3) 0.049(3) 0.043(3) -0.013(3) 0.010(3) -0.003(3)
F7 0.050(4) 0.067(4) 0.056(3) -0.019(3) 0.013(3) -0.012(3)
F9 0.080(5) 0.049(4) 0.054(3) 0.005(3) 0.019(3) -0.022(3)
C10 0.032(5) 0.026(4) 0.033(4) 0.000(3) 0.009(4) -0.002(4)
C13 0.039(5) 0.046(6) 0.031(4) -0.001(4) 0.006(4) -0.012(4)
F21 0.345(19) 0.108(8) 0.047(4) -0.006(5) -0.057(7) -0.056(10)
C14 0.039(5) 0.031(5) 0.038(5) -0.003(4) 0.019(4) -0.008(4)
C24 0.049(6) 0.027(5) 0.041(5) 0.000(4) 0.021(4) -0.005(4)
C22 0.029(5) 0.036(5) 0.048(5) -0.012(4) 0.010(4) -0.002(4)
C23 0.045(6) 0.036(5) 0.037(5) -0.004(4) 0.015(4) 0.017(4)
C12 0.034(5) 0.036(5) 0.038(5) 0.014(4) 0.006(4) -0.010(4)
F3 0.058(4) 0.068(4) 0.034(3) 0.002(3) 0.003(3) -0.005(3)

loop_
_atom_type_symbol
_atom_type_description
_atom_type_scat_dispersion_real
_atom_type_scat_dispersion_imag
_atom_type_scat_source
C C 0.0033 0.0016 'International Tables Vol C Tables 4.2.6.8 and 6.1.1.4'
F F 0.0171 0.0103 'International Tables Vol C Tables 4.2.6.8 and 6.1.1.4'
S S 0.1246 0.1234 'International Tables Vol C Tables 4.2.6.8 and 6.1.1.4'
Sb Sb -0.5866 1.5461 'International Tables Vol C Tables 4.2.6.8 and 6.1.1.4'

loop_
_geom_angle_atom_site_label_1
_geom_angle_atom_site_label_2
_geom_angle_atom_site_label_3
_geom_angle
Sb2 F16 Sb1 170.7(5)
F11 Sb1 F15 95.0(4)
F11 Sb1 F13 95.4(4)
F15 Sb1 F13 169.5(3)
F11 Sb1 F12 93.2(3)
F15 Sb1 F12 89.9(3)
F13 Sb1 F12 88.9(3)
F11 Sb1 F14 95.5(3)
F15 Sb1 F14 90.2(3)
F13 Sb1 F14 89.4(3)
F12 Sb1 F14 171.3(3)
F11 Sb1 F16 177.3(3)
F15 Sb1 F16 83.4(3)
F13 Sb1 F16 86.1(3)
F12 Sb1 F16 84.7(3)
F14 Sb1 F16 86.7(4)
F21 Sb2 F17 95.7(6)
F21 Sb2 F18 97.0(4)
F17 Sb2 F18 90.3(3)
F21 Sb2 F19 93.6(6)
F17 Sb2 F19 170.4(4)
F18 Sb2 F19 90.6(3)
F21 Sb2 F20 92.5(4)
F17 Sb2 F20 89.0(3)
F18 Sb2 F20 170.4(3)
F19 Sb2 F20 88.6(3)
F21 Sb2 F16 177.2(5)
F17 Sb2 F16 86.0(4)
F18 Sb2 F16 85.0(4)
F19 Sb2 F16 84.6(4)
F20 Sb2 F16 85.4(3)
C10 S1 S2 107.5(3)
C20 S2 S1 96.2(3)
F5 C15 C14 119.2(8)
F5 C15 C10 118.1(7)
C14 C15 C10 122.6(9)
F10 C25 C24 121.2(8)
F10 C25 C20 119.7(8)
C24 C25 C20 119.0(8)
F6 C21 C20 120.4(8)
F6 C21 C22 118.8(8)
C20 C21 C22 120.8(8)
C21 C20 C25 119.8(8)
C21 C20 S2 120.9(7)
C25 C20 S2 119.0(7)
F1 C11 C12 118.9(8)
F1 C11 C10 120.5(8)
C12 C11 C10 120.6(8)
C15 C10 C11 117.4(8)
C15 C10 S1 115.3(6)
C11 C10 S1 127.2(7)
F3 C13 C12 119.4(9)
F3 C13 C14 120.4(9)
C12 C13 C14 120.3(8)
F4 C14 C15 122.0(9)
F4 C14 C13 118.8(8)
C15 C14 C13 119.2(9)
F9 C24 C25 120.0(9)
F9 C24 C23 118.6(8)
C25 C24 C23 121.3(9)
F7 C22 C21 120.9(9)
F7 C22 C23 120.1(9)
C21 C22 C23 118.9(8)
F8 C23 C24 120.6(9)
F8 C23 C22 119.3(9)
C24 C23 C22 120.1(9)
F2 C12 C11 119.6(9)
F2 C12 C13 120.4(8)
C11 C12 C13 119.9(8)

loop_
_geom_bond_atom_site_label_1
_geom_bond_atom_site_label_2
_geom_bond_distance
F12 Sb1 1.846(6)
F15 Sb1 1.830(6)
F13 Sb1 1.830(6)
F18 Sb2 1.829(6)
F17 Sb2 1.823(7)
F16 Sb2 1.964(6)
F16 Sb1 1.997(6)
F19 Sb2 1.833(7)
F14 Sb1 1.851(6)
F11 Sb1 1.825(6)
Sb2 F21 1.813(8)
Sb2 F20 1.859(6)
S1 C10 1.727(8)
S1 S2 2.014(3)
S2 C20 1.764(8)
F6 C21 1.327(10)
F1 C11 1.324(10)
F5 C15 1.343(10)
F10 C25 1.310(10)
C15 C14 1.343(12)
C15 C10 1.400(12)
C25 C24 1.347(12)
C25 C20 1.415(12)
C21 C20 1.362(12)
C21 C22 1.375(13)
C11 C12 1.378(12)
C11 C10 1.404(12)
F2 C12 1.329(10)
F8 C23 1.321(10)
F4 C14 1.326(10)
F7 C22 1.324(10)
F9 C24 1.342(10)
C13 F3 1.307(10)
C13 C12 1.380(13)
C13 C14 1.400(13)
C24 C23 1.370(14)
C22 C23 1.393(13)
